data_7126911
loop_
_publ_author_name
'Ou, Xiao'
'Li, Xizhen'
'Rong, Haowei'
'Yu, Lian'
'Lu, Ming'

_publ_section_title
;
 A general method for cultivating single crystals from melt microdroplets.
;
_journal_issue 69
_journal_name_full 'Chemical communications (Cambridge, England)'
_journal_page_first 9950
_journal_page_last 9953
_journal_paper_doi 10.1039/d0cc03157g
_journal_volume 56
_journal_year 2020
_chemical_formula_moiety 'C9 H8 O4'
_chemical_formula_sum 'C9 H8 O4'
_chemical_formula_weight 180.15
_chemical_melting_point 415
_chemical_name_common Aspirin
_space_group_crystal_system monoclinic
_space_group_IT_number 14
_space_group_name_Hall '-P 2ybc'
_space_group_name_H-M_alt 'P 1 21/c 1'
_atom_sites_solution_hydrogens geom
_atom_sites_solution_primary dual
_audit_creation_date 2019-12-24
_audit_creation_method
;
Olex2 1.3
(compiled Nov 21 2019 18:26:39 for OlexSys, GUI svn.r6003)
;
_audit_update_record
;
2020-03-01 deposited with the CCDC.	2020-07-13 downloaded from the CCDC.
;
_cell_angle_alpha 90
_cell_angle_beta 95.949(2)
_cell_angle_gamma 90
_cell_formula_units_Z 4
_cell_length_a 11.2582(3)
_cell_length_b 6.54710(10)
_cell_length_c 11.2600(3)
_cell_measurement_reflns_used 8315
_cell_measurement_temperature 100.00(10)
_cell_measurement_theta_max 75.1610
_cell_measurement_theta_min 3.9230
_cell_volume 825.49(3)
_computing_cell_refinement 'CrysAlisPro 1.171.40.54a (Rigaku OD, 2019)'
_computing_data_collection 'CrysAlisPro 1.171.40.54a (Rigaku OD, 2019)'
_computing_data_reduction 'CrysAlisPro 1.171.40.54a (Rigaku OD, 2019)'
_computing_molecular_graphics 'Olex2 1.3 (Dolomanov et al., 2009)'
_computing_publication_material 'Olex2 1.3 (Dolomanov et al., 2009)'
_computing_structure_refinement 'SHELXL 2016/6 (Sheldrick, 2015)'
_computing_structure_solution 'SHELXT 2014/5 (Sheldrick, 2014)'
_diffrn_ambient_environment N~2~
_diffrn_ambient_temperature 100.00(10)
_diffrn_detector 'CCD plate'
_diffrn_detector_area_resol_mean 10.0000
_diffrn_detector_type HyPix
_diffrn_measured_fraction_theta_full 0.999
_diffrn_measured_fraction_theta_max 0.974
_diffrn_measurement_details
;
List of Runs (angles in degrees, time in seconds):

  # Type    Start    End  Width  t~exp~   \w     \q     \k     \f   Frames
#--------------------------------------------------------------------------
  1  \w    -27.00  61.00   0.50    0.35    --   46.25 -38.00  60.00  176
  2  \w     -5.00  83.00   0.50    0.35    --   46.25-103.00  72.00  176
  3  \w     33.00 110.00   0.50    1.38    --  105.44-103.00  72.00  154
  4  \w     33.00 178.00   0.50    1.38    --  105.44   0.00 -90.00  290
  5  \w     90.00 178.00   0.50    1.38    --  105.44  30.00   0.00  176
  6  \w     86.00 178.00   0.50    1.38    --  105.44 103.00 174.00  184
  7  \w     33.00 108.00   0.50    1.38    --  105.44 -94.00  30.00  150
  8  \w     29.00 123.00   0.50    1.38    --  105.44 -15.00-120.00  188
  9  \w     33.00 108.00   0.50    1.38    --  105.44 -94.00 -90.00  150
 10  \w     33.00 120.00   0.50    1.38    --  105.44 -45.00  60.00  174
 11  \w     33.00 178.00   0.50    1.38    --  105.44   0.00 -90.00  290
 12  \w     33.00 108.00   0.50    1.38    --  105.44 -94.00-120.00  150
 13  \w     15.00  95.00   0.50    0.35    --   46.25-125.00 -90.00  160
 14  \w    -27.00  61.00   0.50    0.35    --   46.25 -38.00 120.00  176
 15  \w     30.00 118.00   0.50    0.35    --   46.25  57.00  90.00  176
 16  \w     30.00 118.00   0.50    0.35    --   46.25  57.00  30.00  176
 17  \w     30.00 118.00   0.50    0.35    --   46.25  57.00 150.00  176
 18  \w     23.00 118.00   0.50    0.35    --   46.25  77.00 -60.00  190
 19  \w     23.00 118.00   0.50    0.35    --   46.25  77.00-180.00  190
 20  \w     30.00 118.00   0.50    0.35    --   46.25  57.00 -90.00  176
 21  \w    -83.00   9.00   0.50    0.35    --  -46.25 103.00 174.00  184
 22  \w   -110.00 -27.00   0.50    1.38    -- -100.00 103.00 174.00  166
 23  \w   -115.00 -25.00   0.50    1.38    -- -100.00  30.00 150.00  180
 24  \w   -117.00 -27.00   0.50    1.38    -- -100.00 125.00 -30.00  180
 25  \w   -118.00 -24.00   0.50    1.38    -- -100.00  15.00-150.00  188
 26  \w   -118.00 -71.00   0.50    0.35    --  -46.25-125.00-150.00   94
 27  \w   -118.00 -71.00   0.50    0.35    --  -46.25-125.00-180.00   94
 28  \w   -118.00 -71.00   0.50    0.35    --  -46.25-125.00 -60.00   94
 29  \w   -173.00 -82.00   0.50    1.38    -- -100.00-103.00  72.00  182
 30  \w   -173.00 -82.00   0.50    1.38    -- -100.00 -61.00 120.00  182
 31  \w   -175.00 -84.00   0.50    1.38    -- -100.00 -30.00 -30.00  182
 32  \w   -173.00-138.00   0.50    1.38    -- -100.00 -61.00  90.00   70
;
_diffrn_measurement_device 'four-circle diffractometer'
_diffrn_measurement_device_type 'XtaLAB Synergy R, DW system, HyPix'
_diffrn_measurement_method '\w scans'
_diffrn_orient_matrix_type 'CrysAlisPro convention (1999,Acta A55,543-557)'
_diffrn_orient_matrix_UB_11 -0.0124908000
_diffrn_orient_matrix_UB_12 -0.1821279000
_diffrn_orient_matrix_UB_13 0.0844276000
_diffrn_orient_matrix_UB_21 0.1250412000
_diffrn_orient_matrix_UB_22 -0.0757692000
_diffrn_orient_matrix_UB_23 -0.0233908000
_diffrn_orient_matrix_UB_31 0.0560033000
_diffrn_orient_matrix_UB_32 0.1284291000
_diffrn_orient_matrix_UB_33 0.1059793000
_diffrn_radiation_monochromator mirror
_diffrn_radiation_probe x-ray
_diffrn_radiation_type 'Cu K\a'
_diffrn_radiation_wavelength 1.54184
_diffrn_reflns_av_R_equivalents 0.0980
_diffrn_reflns_av_unetI/netI 0.0393
_diffrn_reflns_Laue_measured_fraction_full 0.999
_diffrn_reflns_Laue_measured_fraction_max 0.974
_diffrn_reflns_limit_h_max 14
_diffrn_reflns_limit_h_min -13
_diffrn_reflns_limit_k_max 8
_diffrn_reflns_limit_k_min -8
_diffrn_reflns_limit_l_max 13
_diffrn_reflns_limit_l_min -13
_diffrn_reflns_number 13802
_diffrn_reflns_point_group_measured_fraction_full 0.999
_diffrn_reflns_point_group_measured_fraction_max 0.974
_diffrn_reflns_theta_full 67.684
_diffrn_reflns_theta_max 75.931
_diffrn_reflns_theta_min 3.948
_diffrn_source 'Rotating-anode X-ray tube'
_diffrn_source_type 'Rigaku (Cu) X-ray Source'
_exptl_absorpt_coefficient_mu 0.984
_exptl_absorpt_correction_T_max 1.00000
_exptl_absorpt_correction_T_min 0.55063
_exptl_absorpt_correction_type multi-scan
_exptl_absorpt_process_details
;
CrysAlisPro 1.171.40.54a (Rigaku Oxford Diffraction, 2019)
Empirical absorption correction using spherical harmonics,
 implemented in SCALE3 ABSPACK scaling algorithm.
;
_exptl_crystal_colour 'clear light colourless'
_exptl_crystal_density_diffrn 1.450
_exptl_crystal_description block
_exptl_crystal_F_000 376
_exptl_crystal_recrystallization_method 'From the Melt'
_exptl_crystal_size_max 0.18
_exptl_crystal_size_mid 0.08
_exptl_crystal_size_min 0.05
_refine_diff_density_max 0.641
_refine_diff_density_min -0.405
_refine_diff_density_rms 0.121
_refine_ls_extinction_method none
_refine_ls_goodness_of_fit_ref 1.061
_refine_ls_hydrogen_treatment constr
_refine_ls_matrix_type full
_refine_ls_number_parameters 120
_refine_ls_number_reflns 1682
_refine_ls_number_restraints 0
_refine_ls_restrained_S_all 1.061
_refine_ls_R_factor_all 0.0701
_refine_ls_R_factor_gt 0.0680
_refine_ls_shift/su_max 0.000
_refine_ls_shift/su_mean 0.000
_refine_ls_structure_factor_coef Fsqd
_refine_ls_weighting_details 'w=1/[\s^2^(Fo^2^)+(0.1374P)^2^+0.2686P] where P=(Fo^2^+2Fc^2^)/3'
_refine_ls_weighting_scheme calc
_refine_ls_wR_factor_gt 0.1821
_refine_ls_wR_factor_ref 0.1847
_reflns_Friedel_coverage 0.000
_reflns_number_gt 1578
_reflns_number_total 1682
_reflns_threshold_expression 'I > 2\s(I)'
_cod_data_source_file d0cc03157g2.cif
_cod_data_source_block Aspirin-100k-XOu
_cod_depositor_comments
;
The following automatic conversions were performed:

data item '_chemical_melting_point' value '415K' was changed to '415'
-- the value should be numeric and without a unit designator.

Automatic conversion script
Id: cif_fix_values 7556 2019-12-06 15:28:31Z antanas 

 Adding full bibliography for 7126896--7126915.cif.
;
_cod_database_code 7126911
_shelx_shelxl_version_number 2016/6
_shelx_space_group_comment
;
The symmetry employed for this shelxl refinement is uniquely defined
by the following loop, which should always be used as a source of
symmetry information in preference to the above space-group names.
They are only intended as comments.
;
_reflns_odcompleteness_completeness 99.75
_reflns_odcompleteness_iscentric 1
_reflns_odcompleteness_theta 66.97
_olex2_refinement_description
;
1. Fixed Uiso
 At 1.2 times of:
  All C(H) groups
 At 1.5 times of:
  All C(H,H,H) groups, All O(H) groups
2.a Aromatic/amide H refined with riding coordinates:
 C009(H009), C00A(H00A), C00B(H00B), C00D(H00F)
2.b Idealised Me refined as rotating group:
 C00C(H00C,H00D,H00E)
2.c Idealised tetrahedral OH refined as rotating group:
 O002(H002)
;
_olex2_submission_special_instructions 'No special instructions were received'
_oxdiff_exptl_absorpt_empirical_details
;
Empirical correction (ABSPACK) includes:
- Absorption correction using spherical harmonics
- Frame scaling
;
_oxdiff_exptl_absorpt_empirical_full_max 4.260
_oxdiff_exptl_absorpt_empirical_full_min 0.434

loop_
_space_group_symop_operation_xyz
'x, y, z'
'-x, y+1/2, -z+1/2'
'-x, -y, -z'
'x, -y-1/2, z-1/2'

loop_
_atom_site_label
_atom_site_type_symbol
_atom_site_fract_x
_atom_site_fract_y
_atom_site_fract_z
_atom_site_U_iso_or_equiv
_atom_site_adp_type
_atom_site_occupancy
_atom_site_site_symmetry_order
_atom_site_calc_flag
_atom_site_refinement_flags_posn
_atom_site_refinement_flags_adp
_atom_site_refinement_flags_occupancy
_atom_site_disorder_assembly
_atom_site_disorder_group
O001 O 0.21116(11) 0.41910(18) 0.58976(10) 0.0241(4) Uani 1 1 d . . . . .
O002 O 0.37610(11) 0.14234(19) 0.55341(11) 0.0271(4) Uani 1 1 d . . . . .
H002 H 0.420720 0.044600 0.568280 0.041 Uiso 1 1 calc R U . . .
O003 O 0.49012(11) 0.18650(18) 0.40434(11) 0.0276(4) Uani 1 1 d . . . . .
O004 O 0.09582(12) 0.2196(2) 0.46233(11) 0.0298(4) Uani 1 1 d . . . . .
C005 C 0.13274(15) 0.2619(2) 0.56301(15) 0.0234(4) Uani 1 1 d . . . . .
C006 C 0.34603(15) 0.4408(2) 0.43320(14) 0.0229(4) Uani 1 1 d . . . . .
C007 C 0.25256(16) 0.5187(2) 0.49192(14) 0.0235(4) Uani 1 1 d . . . . .
C008 C 0.41037(15) 0.2445(2) 0.46258(15) 0.0229(4) Uani 1 1 d . . . . .
C009 C 0.38442(15) 0.5555(2) 0.33909(15) 0.0245(4) Uani 1 1 d . . . . .
H009 H 0.446756 0.506773 0.298894 0.029 Uiso 1 1 calc R U . . .
C00A C 0.33106(16) 0.7399(3) 0.30502(16) 0.0262(4) Uani 1 1 d . . . . .
H00A H 0.356932 0.813504 0.241923 0.031 Uiso 1 1 calc R U . . .
C00B C 0.19954(16) 0.7047(3) 0.45937(16) 0.0260(4) Uani 1 1 d . . . . .
H00B H 0.138143 0.755297 0.500193 0.031 Uiso 1 1 calc R U . . .
C00C C 0.10069(17) 0.1599(3) 0.67397(16) 0.0300(5) Uani 1 1 d . . . . .
H00C H 0.171463 0.105253 0.717415 0.045 Uiso 1 1 calc R U . . .
H00D H 0.045204 0.051251 0.653021 0.045 Uiso 1 1 calc R U . . .
H00E H 0.064795 0.257745 0.722788 0.045 Uiso 1 1 calc R U . . .
C00D C 0.23875(16) 0.8144(3) 0.36552(16) 0.0275(4) Uani 1 1 d . . . . .
H00F H 0.203032 0.938471 0.343000 0.033 Uiso 1 1 calc R U . . .

loop_
_atom_site_aniso_label
_atom_site_aniso_U_11
_atom_site_aniso_U_22
_atom_site_aniso_U_33
_atom_site_aniso_U_23
_atom_site_aniso_U_13
_atom_site_aniso_U_12
O001 0.0325(7) 0.0170(6) 0.0232(6) -0.0009(4) 0.0046(5) -0.0016(4)
O002 0.0343(7) 0.0180(6) 0.0299(7) 0.0048(4) 0.0072(5) 0.0042(5)
O003 0.0361(7) 0.0188(6) 0.0290(7) 0.0029(4) 0.0087(5) 0.0039(5)
O004 0.0380(8) 0.0259(7) 0.0253(7) -0.0016(5) 0.0020(5) -0.0056(5)
C005 0.0272(9) 0.0161(8) 0.0270(9) -0.0010(6) 0.0034(6) 0.0004(6)
C006 0.0293(9) 0.0153(8) 0.0239(9) -0.0013(6) 0.0016(6) -0.0013(6)
C007 0.0312(9) 0.0171(8) 0.0220(8) -0.0015(6) 0.0019(6) -0.0032(6)
C008 0.0293(9) 0.0160(8) 0.0231(9) -0.0009(5) 0.0013(6) -0.0015(6)
C009 0.0305(9) 0.0175(8) 0.0254(8) -0.0008(6) 0.0029(6) -0.0009(6)
C00A 0.0345(9) 0.0173(8) 0.0265(9) 0.0018(6) 0.0019(7) -0.0026(6)
C00B 0.0311(9) 0.0189(8) 0.0281(9) -0.0028(6) 0.0037(7) 0.0017(6)
C00C 0.0360(10) 0.0266(9) 0.0275(10) 0.0031(7) 0.0029(7) -0.0033(7)
C00D 0.0355(9) 0.0159(8) 0.0305(9) 0.0010(6) 0.0007(7) 0.0015(6)

loop_
_atom_type_symbol
_atom_type_description
_atom_type_scat_dispersion_real
_atom_type_scat_dispersion_imag
_atom_type_scat_source
C C 0.0181 0.0091 'International Tables Vol C Tables 4.2.6.8 and 6.1.1.4'
H H 0.0000 0.0000 'International Tables Vol C Tables 4.2.6.8 and 6.1.1.4'
O O 0.0492 0.0322 'International Tables Vol C Tables 4.2.6.8 and 6.1.1.4'

loop_
_geom_angle_atom_site_label_1
_geom_angle_atom_site_label_2
_geom_angle_atom_site_label_3
_geom_angle
_geom_angle_site_symmetry_1
_geom_angle_site_symmetry_3
_geom_angle_publ_flag
C005 O001 C007 115.88(12) . . ?
C008 O002 H002 109.5 . . ?
O001 C005 C00C 110.99(14) . . ?
O004 C005 O001 122.29(15) . . ?
O004 C005 C00C 126.71(15) . . ?
C007 C006 C008 125.50(15) . . ?
C007 C006 C009 117.96(15) . . ?
C009 C006 C008 116.54(15) . . ?
C006 C007 O001 122.07(14) . . ?
C00B C007 O001 116.54(15) . . ?
C00B C007 C006 121.32(15) . . ?
O002 C008 C006 115.82(14) . . ?
O003 C008 O002 123.34(15) . . ?
O003 C008 C006 120.85(15) . . ?
C006 C009 H009 119.4 . . ?
C00A C009 C006 121.12(16) . . ?
C00A C009 H009 119.4 . . ?
C009 C00A H00A 120.2 . . ?
C009 C00A C00D 119.70(16) . . ?
C00D C00A H00A 120.2 . . ?
C007 C00B H00B 120.2 . . ?
C00D C00B C007 119.55(16) . . ?
C00D C00B H00B 120.2 . . ?
C005 C00C H00C 109.5 . . ?
C005 C00C H00D 109.5 . . ?
C005 C00C H00E 109.5 . . ?
H00C C00C H00D 109.5 . . ?
H00C C00C H00E 109.5 . . ?
H00D C00C H00E 109.5 . . ?
C00A C00D H00F 119.8 . . ?
C00B C00D C00A 120.34(16) . . ?
C00B C00D H00F 119.8 . . ?

loop_
_geom_bond_atom_site_label_1
_geom_bond_atom_site_label_2
_geom_bond_distance
_geom_bond_site_symmetry_2
_geom_bond_publ_flag
O001 C005 1.369(2) . ?
O001 C007 1.4010(19) . ?
O002 H002 0.8200 . ?
O002 C008 1.313(2) . ?
O003 C008 1.226(2) . ?
O004 C005 1.199(2) . ?
C005 C00C 1.494(2) . ?
C006 C007 1.396(2) . ?
C006 C008 1.496(2) . ?
C006 C009 1.403(2) . ?
C007 C00B 1.388(2) . ?
C009 H009 0.9300 . ?
C009 C00A 1.385(2) . ?
C00A H00A 0.9300 . ?
C00A C00D 1.389(3) . ?
C00B H00B 0.9300 . ?
C00B C00D 1.387(2) . ?
C00C H00C 0.9600 . ?
C00C H00D 0.9600 . ?
C00C H00E 0.9600 . ?
C00D H00F 0.9300 . ?

loop_
_geom_torsion_atom_site_label_1
_geom_torsion_atom_site_label_2
_geom_torsion_atom_site_label_3
_geom_torsion_atom_site_label_4
_geom_torsion
_geom_torsion_site_symmetry_1
_geom_torsion_site_symmetry_2
_geom_torsion_site_symmetry_3
_geom_torsion_site_symmetry_4
_geom_torsion_publ_flag
O001 C007 C00B C00D 178.09(14) . . . . ?
C005 O001 C007 C006 -81.7(2) . . . . ?
C005 O001 C007 C00B 101.18(17) . . . . ?
C006 C007 C00B C00D 1.0(3) . . . . ?
C006 C009 C00A C00D 0.7(3) . . . . ?
C007 O001 C005 O004 -4.4(2) . . . . ?
C007 O001 C005 C00C 176.61(13) . . . . ?
C007 C006 C008 O002 -1.7(2) . . . . ?
C007 C006 C008 O003 178.59(16) . . . . ?
C007 C006 C009 C00A -0.2(3) . . . . ?
C007 C00B C00D C00A -0.5(3) . . . . ?
C008 C006 C007 O001 1.9(3) . . . . ?
C008 C006 C007 C00B 178.92(15) . . . . ?
C008 C006 C009 C00A -179.78(15) . . . . ?
C009 C006 C007 O001 -177.54(14) . . . . ?
C009 C006 C007 C00B -0.6(3) . . . . ?
C009 C006 C008 O002 177.81(14) . . . . ?
C009 C006 C008 O003 -1.9(2) . . . . ?
C009 C00A C00D C00B -0.3(3) . . . . ?
